data_7218493
loop_
_publ_author_name
'Li, Zhao-Hao'
'Xue, Li-Ping'
'Shan, Li-Li'
'Zhao, Bang-Tun'
'Kan, Jian'
'Su, Wei-Ping'

_publ_section_title
;
 Hydrogen bonded-extended lanthanide coordination polymers decorated with
 2,3-thiophenedicarboxylate and oxalate: synthesis, structures, and
 properties
;
_journal_issue 47
_journal_name_full CrystEngComm
_journal_page_first 10824
_journal_paper_doi 10.1039/C4CE01734J
_journal_volume 16
_journal_year 2014
_chemical_formula_sum 'C14 H14 Ho2 O17 S2'
_chemical_formula_weight 848.23
_chemical_name_systematic
; 
 ? 
;
_space_group_IT_number 15
_symmetry_cell_setting monoclinic
_symmetry_space_group_name_Hall '-C 2yc'
_symmetry_space_group_name_H-M 'C 1 2/c 1'
_atom_sites_solution_hydrogens geom
_atom_sites_solution_primary direct
_atom_sites_solution_secondary difmap
_audit_creation_method SHELXL-97
_cell_angle_alpha 90.00
_cell_angle_beta 111.257(2)
_cell_angle_gamma 90.00
_cell_formula_units_Z 4
_cell_length_a 19.489(5)
_cell_length_b 6.0107(16)
_cell_length_c 19.762(5)
_cell_measurement_reflns_used 5613
_cell_measurement_temperature 296(2)
_cell_measurement_theta_max 28.21
_cell_measurement_theta_min 2.51
_cell_volume 2157.5(10)
_computing_cell_refinement 'Bruker SMART'
_computing_data_collection 'Bruker SMART'
_computing_data_reduction 'Bruker SAINT'
_computing_molecular_graphics 'Bruker SHELXTL'
_computing_publication_material 'Bruker SHELXTL'
_computing_structure_refinement 'SHELXL-97 (Sheldrick, 1997)'
_computing_structure_solution 'SHELXS-97 (Sheldrick, 1990)'
_diffrn_ambient_temperature 296(2)
_diffrn_measured_fraction_theta_full 0.997
_diffrn_measured_fraction_theta_max 0.997
_diffrn_measurement_device_type 'CCD area detector'
_diffrn_measurement_method 'phi and omega scans'
_diffrn_radiation_monochromator graphite
_diffrn_radiation_source 'fine-focus sealed tube'
_diffrn_radiation_type MoK\a
_diffrn_radiation_wavelength 0.71073
_diffrn_reflns_av_R_equivalents 0.0184
_diffrn_reflns_av_sigmaI/netI 0.0185
_diffrn_reflns_limit_h_max 23
_diffrn_reflns_limit_h_min -23
_diffrn_reflns_limit_k_max 7
_diffrn_reflns_limit_k_min -7
_diffrn_reflns_limit_l_max 23
_diffrn_reflns_limit_l_min -22
_diffrn_reflns_number 6495
_diffrn_reflns_theta_full 25.50
_diffrn_reflns_theta_max 25.50
_diffrn_reflns_theta_min 2.51
_diffrn_standards_decay_% 0
_diffrn_standards_interval_count 0
_diffrn_standards_interval_time 0
_diffrn_standards_number 0
_exptl_absorpt_coefficient_mu 7.562
_exptl_absorpt_correction_T_max 0.2870
_exptl_absorpt_correction_T_min 0.1475
_exptl_absorpt_correction_type multi-scan
_exptl_absorpt_process_details sadabs
_exptl_crystal_colour colourless
_exptl_crystal_density_diffrn 2.611
_exptl_crystal_density_method 'not measured'
_exptl_crystal_description block
_exptl_crystal_F_000 1600
_exptl_crystal_size_max 0.41
_exptl_crystal_size_mid 0.30
_exptl_crystal_size_min 0.22
_refine_diff_density_max 0.795
_refine_diff_density_min -0.931
_refine_diff_density_rms 0.124
_refine_ls_extinction_coef 0.00043(6)
_refine_ls_extinction_expression Fc^*^=kFc[1+0.001xFc^2^\l^3^/sin(2\q)]^-1/4^
_refine_ls_extinction_method SHELXL
_refine_ls_goodness_of_fit_ref 1.166
_refine_ls_hydrogen_treatment constr
_refine_ls_matrix_type full
_refine_ls_number_parameters 160
_refine_ls_number_reflns 2008
_refine_ls_number_restraints 0
_refine_ls_restrained_S_all 1.166
_refine_ls_R_factor_all 0.0221
_refine_ls_R_factor_gt 0.0215
_refine_ls_shift/su_max 0.001
_refine_ls_shift/su_mean 0.000
_refine_ls_structure_factor_coef Fsqd
_refine_ls_weighting_details 'calc w=1/[\s^2^(Fo^2^)+(0.0220P)^2^+16.6440P] where P=(Fo^2^+2Fc^2^)/3'
_refine_ls_weighting_scheme calc
_refine_ls_wR_factor_gt 0.0531
_refine_ls_wR_factor_ref 0.0533
_reflns_number_gt 1976
_reflns_number_total 2008
_reflns_threshold_expression >2sigma(I)
_cod_data_source_file c4ce01734j2.cif
_cod_data_source_block b
_cod_depositor_comments
;
The following automatic conversions were performed:

'_symmetry_cell_setting' value 'Monoclinic' changed to 'monoclinic'
according to
/usr/data/users/saulius/crontab/automatic-downloads/rss-feeds/RSC/lib/dictionaries/cif_core.dic
dictionary named 'cif_core.dic' version 2.4.2 from 2011-04-26.

Automatic conversion script
Id: cif_fix_values 2827 2014-09-09 07:05:25Z andrius 

 Adding full bibliography for 7218489--7218493.cif.
;
_cod_original_sg_symbol_H-M C2/c
_cod_database_code 7218493

loop_
_symmetry_equiv_pos_as_xyz
'x, y, z'
'-x, y, -z+1/2'
'x+1/2, y+1/2, z'
'-x+1/2, y+1/2, -z+1/2'
'-x, -y, -z'
'x, -y, z-1/2'
'-x+1/2, -y+1/2, -z'
'x+1/2, -y+1/2, z-1/2'

loop_
_atom_site_label
_atom_site_type_symbol
_atom_site_fract_x
_atom_site_fract_y
_atom_site_fract_z
_atom_site_U_iso_or_equiv
_atom_site_adp_type
_atom_site_occupancy
_atom_site_symmetry_multiplicity
_atom_site_calc_flag
_atom_site_refinement_flags
Ho1 Ho 0.136604(10) 1.18113(3) 0.470600(10) 0.01359(10) Uani 1 1 d .
S1 S 0.10814(8) 0.7766(3) 0.22083(7) 0.0373(3) Uani 1 1 d .
O1 O 0.22941(17) 0.3454(5) 0.43523(17) 0.0198(7) Uani 1 1 d .
O2 O 0.31856(16) 0.5161(6) 0.41465(17) 0.0233(7) Uani 1 1 d .
O3 O 0.19154(16) 0.8649(5) 0.43227(16) 0.0170(6) Uani 1 1 d .
O4 O 0.10594(17) 1.0499(6) 0.34679(17) 0.0247(7) Uani 1 1 d .
O5 O 0.04701(18) 1.2511(5) 0.52538(19) 0.0245(7) Uani 1 1 d .
O6 O -0.05212(17) 1.1253(5) 0.54520(18) 0.0236(7) Uani 1 1 d .
O7 O 0.0532(2) 1.4375(6) 0.39329(18) 0.0348(9) Uani 1 1 d .
H1W H 0.0389 1.5112 0.3543 0.052 Uiso 1 1 d R
H2W H 0.0222 1.4527 0.4132 0.052 Uiso 1 1 d R
O8 O 0.16491(16) 1.5167(5) 0.53589(17) 0.0214(7) Uani 1 1 d .
H3W H 0.1390 1.6312 0.5276 0.032 Uiso 1 1 d R
H4W H 0.2073 1.5570 0.5414 0.032 Uiso 1 1 d R
O9 O 1.0000 0.3099(9) 0.2500 0.0350(13) Uani 1 2 d S
H5W H 0.9640 0.2255 0.2329 0.052 Uiso 1 1 d R
C1 C 0.2520(2) 0.4665(7) 0.3947(2) 0.0150(8) Uani 1 1 d .
C2 C 0.1999(2) 0.5447(7) 0.3226(2) 0.0164(8) Uani 1 1 d .
C3 C 0.1917(2) 0.4231(7) 0.2525(2) 0.0115(8) Uani 1 1 d .
H3 H 0.2152 0.2924 0.2479 0.014 Uiso 1 1 calc R
C4 C 0.1419(3) 0.5468(11) 0.1968(3) 0.0386(13) Uani 1 1 d .
H4 H 0.1281 0.5038 0.1485 0.046 Uiso 1 1 calc R
C5 C 0.1573(2) 0.7349(8) 0.3112(2) 0.0194(9) Uani 1 1 d .
C6 C 0.1510(2) 0.8915(7) 0.3655(2) 0.0158(8) Uani 1 1 d .
C7 C -0.0010(2) 1.1091(7) 0.5203(2) 0.0170(9) Uani 1 1 d .

loop_
_atom_site_aniso_label
_atom_site_aniso_U_11
_atom_site_aniso_U_22
_atom_site_aniso_U_33
_atom_site_aniso_U_23
_atom_site_aniso_U_13
_atom_site_aniso_U_12
Ho1 0.01300(13) 0.01385(13) 0.01378(13) -0.00050(7) 0.00470(8) -0.00013(7)
S1 0.0409(8) 0.0417(8) 0.0226(6) 0.0015(6) 0.0035(6) 0.0064(6)
O1 0.0228(16) 0.0185(16) 0.0192(16) 0.0041(13) 0.0090(13) -0.0009(12)
O2 0.0183(15) 0.0284(18) 0.0223(16) 0.0025(14) 0.0064(13) -0.0016(13)
O3 0.0179(15) 0.0182(15) 0.0130(15) -0.0007(12) 0.0033(12) 0.0003(12)
O4 0.0246(16) 0.0245(17) 0.0193(16) -0.0012(14) 0.0010(13) 0.0108(14)
O5 0.0239(17) 0.0174(16) 0.0364(19) -0.0071(14) 0.0157(15) -0.0051(13)
O6 0.0200(16) 0.0234(17) 0.0322(19) -0.0079(14) 0.0151(14) -0.0045(13)
O7 0.041(2) 0.036(2) 0.0188(17) 0.0028(15) 0.0008(15) 0.0216(17)
O8 0.0193(15) 0.0160(15) 0.0304(18) -0.0041(13) 0.0107(13) -0.0014(12)
O9 0.032(3) 0.035(3) 0.024(3) 0.000 -0.006(2) 0.000
C1 0.021(2) 0.0104(19) 0.015(2) -0.0007(16) 0.0079(17) 0.0014(16)
C2 0.020(2) 0.016(2) 0.014(2) 0.0000(17) 0.0075(17) -0.0003(17)
C3 0.0134(18) 0.0115(19) 0.0069(18) 0.0038(15) 0.0005(15) 0.0024(15)
C4 0.047(3) 0.050(4) 0.019(3) -0.011(2) 0.011(2) -0.007(3)
C5 0.021(2) 0.020(2) 0.014(2) -0.0008(18) 0.0030(18) 0.0008(17)
C6 0.016(2) 0.016(2) 0.016(2) -0.0004(17) 0.0067(17) -0.0016(16)
C7 0.0113(19) 0.020(2) 0.018(2) 0.0008(18) 0.0023(17) 0.0009(16)

loop_
_atom_type_symbol
_atom_type_description
_atom_type_scat_dispersion_real
_atom_type_scat_dispersion_imag
_atom_type_scat_source
C C 0.0033 0.0016 'International Tables Vol C Tables 4.2.6.8 and 6.1.1.4'
H H 0.0000 0.0000 'International Tables Vol C Tables 4.2.6.8 and 6.1.1.4'
O O 0.0106 0.0060 'International Tables Vol C Tables 4.2.6.8 and 6.1.1.4'
Ho Ho -0.2175 4.6783 'International Tables Vol C Tables 4.2.6.8 and 6.1.1.4'
S S 0.1246 0.1234 'International Tables Vol C Tables 4.2.6.8 and 6.1.1.4'

loop_
_geom_angle_atom_site_label_1
_geom_angle_atom_site_label_2
_geom_angle_atom_site_label_3
_geom_angle
_geom_angle_site_symmetry_1
_geom_angle_site_symmetry_3
O8 Ho1 O7 76.35(12) . .
O8 Ho1 O1 75.68(11) . 1_565
O7 Ho1 O1 87.56(13) . 1_565
O8 Ho1 O5 70.52(11) . .
O7 Ho1 O5 74.58(13) . .
O1 Ho1 O5 144.55(11) 1_565 .
O8 Ho1 O6 137.68(11) . 5_576
O7 Ho1 O6 97.88(13) . 5_576
O1 Ho1 O6 146.59(11) 1_565 5_576
O5 Ho1 O6 67.59(11) . 5_576
O8 Ho1 O2 88.44(11) . 7_566
O7 Ho1 O2 148.93(12) . 7_566
O1 Ho1 O2 115.06(10) 1_565 7_566
O5 Ho1 O2 74.83(11) . 7_566
O6 Ho1 O2 75.26(11) 5_576 7_566
O8 Ho1 O4 138.98(11) . .
O7 Ho1 O4 72.51(11) . .
O1 Ho1 O4 76.96(11) 1_565 .
O5 Ho1 O4 123.86(11) . .
O6 Ho1 O4 73.44(12) 5_576 .
O2 Ho1 O4 131.07(11) 7_566 .
O8 Ho1 O3 143.06(10) . .
O7 Ho1 O3 125.95(11) . .
O1 Ho1 O3 76.43(10) 1_565 .
O5 Ho1 O3 138.68(11) . .
O6 Ho1 O3 73.75(10) 5_576 .
O2 Ho1 O3 81.91(11) 7_566 .
O4 Ho1 O3 53.73(10) . .
O8 Ho1 O1 71.66(10) . 7_566
O7 Ho1 O1 141.34(12) . 7_566
O1 Ho1 O1 64.09(12) 1_565 7_566
O5 Ho1 O1 113.14(11) . 7_566
O6 Ho1 O1 120.38(10) 5_576 7_566
O2 Ho1 O1 51.21(10) 7_566 7_566
O4 Ho1 O1 121.09(10) . 7_566
O3 Ho1 O1 74.59(10) . 7_566
O8 Ho1 C1 79.04(11) . 7_566
O7 Ho1 C1 155.10(12) . 7_566
O1 Ho1 C1 90.03(11) 1_565 7_566
O5 Ho1 C1 93.72(12) . 7_566
O6 Ho1 C1 97.71(12) 5_576 7_566
O2 Ho1 C1 25.16(11) 7_566 7_566
O4 Ho1 C1 130.87(11) . 7_566
O3 Ho1 C1 77.23(11) . 7_566
O1 Ho1 C1 26.04(10) 7_566 7_566
C4 S1 C5 92.6(3) . .
C1 O1 Ho1 153.6(3) . 1_545
C1 O1 Ho1 90.0(2) . 7_566
Ho1 O1 Ho1 115.91(12) 1_545 7_566
C1 O2 Ho1 99.2(3) . 7_566
C6 O3 Ho1 92.7(2) . .
C6 O4 Ho1 93.4(3) . .
C7 O5 Ho1 119.5(3) . .
C7 O6 Ho1 119.2(3) . 5_576
Ho1 O7 H1W 149.0 . .
Ho1 O7 H2W 102.2 . .
H1W O7 H2W 108.5 . .
Ho1 O8 H3W 126.6 . .
Ho1 O8 H4W 110.3 . .
H3W O8 H4W 106.8 . .
O2 C1 O1 119.7(4) . .
O2 C1 C2 119.6(4) . .
O1 C1 C2 120.7(4) . .
O2 C1 Ho1 55.7(2) . 7_566
O1 C1 Ho1 64.0(2) . 7_566
C2 C1 Ho1 174.8(3) . 7_566
C5 C2 C1 125.1(4) . .
C5 C2 C3 113.0(4) . .
C1 C2 C3 121.8(4) . .
C4 C3 C2 106.0(4) . .
C4 C3 H3 127.0 . .
C2 C3 H3 127.0 . .
C3 C4 S1 116.8(4) . .
C3 C4 H4 121.6 . .
S1 C4 H4 121.6 . .
C2 C5 C6 128.1(4) . .
C2 C5 S1 111.5(3) . .
C6 C5 S1 120.4(3) . .
O4 C6 O3 120.2(4) . .
O4 C6 C5 120.4(4) . .
O3 C6 C5 119.4(4) . .
O5 C7 O6 126.3(4) . .
O5 C7 C7 117.6(5) . 5_576
O6 C7 C7 116.1(5) . 5_576

loop_
_geom_bond_atom_site_label_1
_geom_bond_atom_site_label_2
_geom_bond_distance
_geom_bond_site_symmetry_2
Ho1 O8 2.350(3) .
Ho1 O7 2.356(3) .
Ho1 O1 2.377(3) 1_565
Ho1 O5 2.402(3) .
Ho1 O6 2.414(3) 5_576
Ho1 O2 2.424(3) 7_566
Ho1 O4 2.430(3) .
Ho1 O3 2.433(3) .
Ho1 O1 2.605(3) 7_566
Ho1 C1 2.898(4) 7_566
S1 C4 1.671(6) .
S1 C5 1.712(4) .
O1 C1 1.272(5) .
O1 Ho1 2.377(3) 1_545
O1 Ho1 2.605(3) 7_566
O2 C1 1.248(5) .
O2 Ho1 2.424(3) 7_566
O3 C6 1.278(5) .
O4 C6 1.256(5) .
O5 C7 1.244(5) .
O6 C7 1.264(5) .
O6 Ho1 2.414(3) 5_576
O7 H1W 0.8437 .
O7 H2W 0.8360 .
O8 H3W 0.8336 .
O8 H4W 0.8298 .
O9 H5W 0.8324 .
C1 C2 1.495(6) .
C1 Ho1 2.898(4) 7_566
C2 C5 1.382(6) .
C2 C3 1.522(6) .
C3 C4 1.389(7) .
C3 H3 0.9300 .
C4 H4 0.9300 .
C5 C6 1.466(6) .
C7 C7 1.546(9) 5_576

loop_
_geom_hbond_atom_site_label_D
_geom_hbond_atom_site_label_H
_geom_hbond_atom_site_label_A
_geom_hbond_distance_DH
_geom_hbond_distance_HA
_geom_hbond_distance_DA
_geom_hbond_angle_DHA
_geom_hbond_site_symmetry_A
O9 H5W O4 0.83 1.97 2.739(4) 152.4 2_645
O8 H4W O3 0.83 1.91 2.730(4) 171.9 7_576
O8 H3W O2 0.83 2.41 2.953(5) 123.7 7_576
O8 H3W O6 0.83 2.30 3.078(5) 154.5 5_586
O7 H2W O5 0.84 2.42 2.883(5) 116.1 .
O7 H1W O9 0.84 2.27 2.748(4) 116.1 1_465

loop_
_geom_torsion_atom_site_label_1
_geom_torsion_atom_site_label_2
_geom_torsion_atom_site_label_3
_geom_torsion_atom_site_label_4
_geom_torsion
_geom_torsion_site_symmetry_1
_geom_torsion_site_symmetry_4
O8 Ho1 O3 C6 -126.4(3) . .
O7 Ho1 O3 C6 -7.8(3) . .
O1 Ho1 O3 C6 -84.5(2) 1_565 .
O5 Ho1 O3 C6 101.4(3) . .
O6 Ho1 O3 C6 80.2(2) 5_576 .
O2 Ho1 O3 C6 157.2(2) 7_566 .
O4 Ho1 O3 C6 -0.9(2) . .
O1 Ho1 O3 C6 -150.9(3) 7_566 .
C1 Ho1 O3 C6 -177.7(3) 7_566 .
O8 Ho1 O4 C6 132.7(2) . .
O7 Ho1 O4 C6 175.1(3) . .
O1 Ho1 O4 C6 83.5(3) 1_565 .
O5 Ho1 O4 C6 -128.1(3) . .
O6 Ho1 O4 C6 -80.8(3) 5_576 .
O2 Ho1 O4 C6 -28.5(3) 7_566 .
O3 Ho1 O4 C6 0.9(2) . .
O1 Ho1 O4 C6 35.1(3) 7_566 .
C1 Ho1 O4 C6 5.0(3) 7_566 .
O8 Ho1 O5 C7 -175.2(4) . .
O7 Ho1 O5 C7 104.1(3) . .
O1 Ho1 O5 C7 166.5(3) 1_565 .
O6 Ho1 O5 C7 -1.4(3) 5_576 .
O2 Ho1 O5 C7 -81.4(3) 7_566 .
O4 Ho1 O5 C7 48.2(4) . .
O3 Ho1 O5 C7 -23.3(4) . .
O1 Ho1 O5 C7 -116.1(3) 7_566 .
C1 Ho1 O5 C7 -98.2(3) 7_566 .
Ho1 O2 C1 O1 0.8(4) 7_566 .
Ho1 O2 C1 C2 -177.5(3) 7_566 .
Ho1 O1 C1 O2 168.1(4) 1_545 .
Ho1 O1 C1 O2 -0.8(4) 7_566 .
Ho1 O1 C1 C2 -13.5(9) 1_545 .
Ho1 O1 C1 C2 177.5(3) 7_566 .
Ho1 O1 C1 Ho1 168.9(6) 1_545 7_566
O2 C1 C2 C5 -95.1(5) . .
O1 C1 C2 C5 86.6(6) . .
Ho1 C1 C2 C5 -119(3) 7_566 .
O2 C1 C2 C3 81.9(5) . .
O1 C1 C2 C3 -96.4(5) . .
Ho1 C1 C2 C3 58(3) 7_566 .
C5 C2 C3 C4 0.1(5) . .
C1 C2 C3 C4 -177.3(4) . .
C2 C3 C4 S1 0.2(5) . .
C5 S1 C4 C3 -0.3(5) . .
C1 C2 C5 C6 -3.2(7) . .
C3 C2 C5 C6 179.6(4) . .
C1 C2 C5 S1 177.0(3) . .
C3 C2 C5 S1 -0.3(5) . .
C4 S1 C5 C2 0.3(4) . .
C4 S1 C5 C6 -179.6(4) . .
Ho1 O4 C6 O3 -1.6(4) . .
Ho1 O4 C6 C5 178.1(4) . .
Ho1 O3 C6 O4 1.6(4) . .
Ho1 O3 C6 C5 -178.1(4) . .
C2 C5 C6 O4 -175.3(4) . .
S1 C5 C6 O4 4.6(6) . .
C2 C5 C6 O3 4.4(7) . .
S1 C5 C6 O3 -175.8(3) . .
Ho1 O5 C7 O6 -178.7(3) . .
Ho1 O5 C7 C7 1.2(6) . 5_576
Ho1 O6 C7 O5 -178.7(3) 5_576 .
Ho1 O6 C7 C7 1.4(6) 5_576 5_576
